data_1505491
loop_
_publ_author_name
'Ochiai, Masahito'
'Hirobe, Masaya'
'Yoshimura, Akira'
'Nishi, Yoshio'
'Miyamoto, Kazunori'
'Shiro, Motoo'

_publ_section_title
;
 Internal delivery of soft chlorine and bromine atoms: stereoselective
 synthesis of (E)-beta-halogenovinyl(aryl)-lambda3-iodanes through domino
 lambda3-iodanation-1,4-halogen shift-fluorination of alkynes.
;
_journal_issue 17
_journal_name_full 'Organic letters'
_journal_page_first 3335
_journal_page_last 3338
_journal_paper_doi 10.1021/ol071345q
_journal_volume 9
_journal_year 2007
_chemical_formula_moiety 'C15 H18 B Cl F5 I '
_chemical_formula_sum 'C15 H18 B Cl F5 I'
_chemical_formula_weight 466.47
_space_group_IT_number 14
_symmetry_cell_setting monoclinic
_symmetry_Int_Tables_number 14
_symmetry_space_group_name_Hall '-P 2yn'
_symmetry_space_group_name_H-M 'P 1 21/n 1'
_cell_angle_alpha 90.0000
_cell_angle_beta 97.91(3)
_cell_angle_gamma 90.0000
_cell_formula_units_Z 4
_cell_length_a 6.497(3)
_cell_length_b 17.382(7)
_cell_length_c 15.516(7)
_cell_measurement_reflns_used 19579
_cell_measurement_temperature 93.1
_cell_measurement_theta_max 27.5
_cell_measurement_theta_min 3.2
_cell_volume 1735.6(13)
_computing_cell_refinement PROCESS-AUTO
_computing_data_collection PROCESS-AUTO
_computing_data_reduction CrystalStructure
_computing_publication_material 'CrystalStructure 3.8'
_computing_structure_refinement CRYSTALS
_computing_structure_solution SIR92
_diffrn_detector_area_resol_mean 10.00
_diffrn_measured_fraction_theta_full 0.997
_diffrn_measured_fraction_theta_max 0.997
_diffrn_measurement_device_type 'Rigaku RAXIS-RAPID'
_diffrn_measurement_method \w
_diffrn_radiation_type 'Mo K\a'
_diffrn_radiation_wavelength 0.71075
_diffrn_reflns_av_R_equivalents 0.045
_diffrn_reflns_limit_h_max 7
_diffrn_reflns_limit_h_min -7
_diffrn_reflns_limit_k_max 20
_diffrn_reflns_limit_k_min -20
_diffrn_reflns_limit_l_max 18
_diffrn_reflns_limit_l_min -18
_diffrn_reflns_number 12510
_diffrn_reflns_theta_full 25.35
_diffrn_reflns_theta_max 25.35
_exptl_absorpt_coefficient_mu 2.042
_exptl_absorpt_correction_T_max 0.665
_exptl_absorpt_correction_T_min 0.589
_exptl_absorpt_correction_type numerical
_exptl_absorpt_process_details
;
    Higashi, T. (1999). Program for Absorption Correction.
    Rigaku Corporation, Tokyo, Japan.
;
_exptl_crystal_colour colorless
_exptl_crystal_density_diffrn 1.785
_exptl_crystal_density_method 'not measured'
_exptl_crystal_description prism
_exptl_crystal_F_000 912.00
_exptl_crystal_size_max 0.50
_exptl_crystal_size_mid 0.30
_exptl_crystal_size_min 0.20
_refine_diff_density_max 15.40
_refine_diff_density_min -7.88
_refine_ls_extinction_method none
_refine_ls_goodness_of_fit_ref 0.956
_refine_ls_hydrogen_treatment refall
_refine_ls_number_parameters 226
_refine_ls_number_reflns 12476
_refine_ls_R_factor_gt 0.0540
_refine_ls_shift/su_max 0.0000
_refine_ls_structure_factor_coef Fsqd
_refine_ls_weighting_details 'w = 1/[0.0080Fo^2^ + 1.0000\s(Fo^2^)]/(4Fo^2^)'
_refine_ls_weighting_scheme calc
_refine_ls_wR_factor_ref 0.1940
_reflns_number_gt 11020
_reflns_number_total 3166
_reflns_threshold_expression F^2^>2.0\s(F^2^)
_cod_data_source_file ol071345q-file001.cif
_cod_data_source_block '_mh440____________________'
_cod_original_cell_volume 1735.4(12)
_cod_original_formula_sum 'C15 H18 B Cl F5 I '
_cod_database_code 1505491

loop_
_symmetry_equiv_pos_site_id
_symmetry_equiv_pos_as_xyz
1 +X,+Y,+Z
2 1/2-X,1/2+Y,1/2-Z
3 -X,-Y,-Z
4 1/2+X,1/2-Y,1/2+Z

loop_
_atom_site_label
_atom_site_type_symbol
_atom_site_fract_x
_atom_site_fract_y
_atom_site_fract_z
_atom_site_U_iso_or_equiv
_atom_site_adp_type
_atom_site_occupancy
_atom_site_symmetry_multiplicity
_atom_site_calc_flag
_atom_site_refinement_flags
I(1) I 0.75467(2) 0.460930(10) 0.381030(10) 0.02951(8) Uani 1.00 1 d .
Cl(1) Cl 0.78624(11) 0.20799(3) 0.29038(5) 0.03922(19) Uani 1.00 1 d .
F(3) F 0.7257(2) 0.57632(9) 0.54722(11) 0.0430(4) Uani 1.00 1 d .
F(4) F 0.7254(2) 0.70465(9) 0.52193(11) 0.0404(4) Uani 1.00 1 d .
F(5) F 0.6838(2) 0.62024(8) 0.40768(10) 0.0387(4) Uani 1.00 1 d .
F(1) F 0.4478(2) 0.40642(9) 0.18519(11) 0.0456(4) Uani 1.00 1 d .
F(2) F 0.4258(2) 0.63540(9) 0.49193(11) 0.0442(4) Uani 1.00 1 d .
C(7) C 1.2949(4) 0.59680(17) 0.10375(19) 0.0380(7) Uani 1.00 1 d .
C(8) C 0.8314(4) 0.34851(13) 0.34938(17) 0.0310(6) Uani 1.00 1 d .
C(11) C 0.3911(4) 0.32697(14) 0.19230(17) 0.0307(6) Uani 1.00 1 d .
C(6) C 0.8515(4) 0.50515(14) 0.20285(18) 0.0332(6) Uani 1.00 1 d .
C(1) C 0.9254(4) 0.51227(14) 0.29011(17) 0.0304(6) Uani 1.00 1 d .
C(5) C 0.9717(4) 0.53394(13) 0.1432(2) 0.0320(7) Uani 1.00 1 d .
C(9) C 0.6906(4) 0.29903(14) 0.31277(17) 0.0322(6) Uani 1.00 1 d .
C(3) C 1.2280(4) 0.57761(14) 0.25884(19) 0.0353(7) Uani 1.00 1 d .
C(2) C 1.1117(4) 0.54905(14) 0.3196(2) 0.0323(7) Uani 1.00 1 d .
C(14) C 0.1376(5) 0.33649(17) 0.0657(2) 0.0417(7) Uani 1.00 1 d .
C(4) C 1.1618(4) 0.56986(14) 0.16942(18) 0.0300(6) Uani 1.00 1 d .
C(10) C 0.4596(4) 0.30684(14) 0.28722(17) 0.0335(6) Uani 1.00 1 d .
C(15) C 0.1577(4) 0.32279(17) 0.1631(2) 0.0396(7) Uani 1.00 1 d .
C(13) C 0.3408(5) 0.3065(2) 0.0380(2) 0.0504(9) Uani 1.00 1 d .
C(12) C 0.4819(4) 0.28462(17) 0.12249(18) 0.0415(7) Uani 1.00 1 d .
B(1) B 0.6402(5) 0.63499(16) 0.4920(2) 0.0333(7) Uani 1.00 1 d .
H(1) H 1.1592 0.5510 0.3857 0.038 Uiso 1.00 1 c R
H(2) H 1.3613 0.6106 0.2740 0.043 Uiso 1.00 1 c R
H(3) H 0.9274 0.5312 0.0785 0.038 Uiso 1.00 1 c R
H(4) H 0.7168 0.4797 0.1814 0.040 Uiso 1.00 1 c R
H(5) H 1.4304 0.5806 0.1245 0.046 Uiso 1.00 1 c R
H(6) H 1.2934 0.6506 0.0975 0.046 Uiso 1.00 1 c R
H(7) H 1.2584 0.5786 0.0525 0.046 Uiso 1.00 1 c R
H(8) H 0.9877 0.3450 0.3690 0.038 Uiso 1.00 1 c R
H(9) H 0.4053 0.3479 0.3222 0.041 Uiso 1.00 1 c R
H(10) H 0.4003 0.2559 0.2992 0.042 Uiso 1.00 1 c R
H(11) H 0.6309 0.2920 0.1230 0.051 Uiso 1.00 1 c R
H(12) H 0.4649 0.2270 0.1330 0.050 Uiso 1.00 1 c R
H(13) H 0.4040 0.3467 0.0014 0.061 Uiso 1.00 1 c R
H(14) H 0.3150 0.2567 -0.0006 0.061 Uiso 1.00 1 c R
H(15) H 0.1287 0.3988 0.0558 0.049 Uiso 1.00 1 c R
H(16) H 0.0047 0.3138 0.0308 0.050 Uiso 1.00 1 c R
H(17) H 0.1009 0.3624 0.2008 0.048 Uiso 1.00 1 c R
H(18) H 0.1049 0.2644 0.1758 0.047 Uiso 1.00 1 c R

loop_
_atom_site_aniso_label
_atom_site_aniso_U_11
_atom_site_aniso_U_22
_atom_site_aniso_U_33
_atom_site_aniso_U_12
_atom_site_aniso_U_13
_atom_site_aniso_U_23
I(1) 0.03658(18) 0.02668(17) 0.02744(18) -0.00064(5) 0.01211(11) 0.00056(5)
Cl(1) 0.0471(4) 0.0274(3) 0.0434(4) -0.0050(2) 0.0072(3) 0.0013(2)
F(3) 0.0579(10) 0.0380(8) 0.0355(9) -0.0106(7) 0.0156(7) -0.0052(6)
F(4) 0.0495(9) 0.0322(7) 0.0411(10) 0.0059(6) 0.0116(8) 0.0063(6)
F(5) 0.0529(10) 0.0355(8) 0.0302(8) -0.0008(6) 0.0144(7) 0.0001(6)
F(1) 0.0548(10) 0.0337(8) 0.0479(10) 0.0097(7) 0.0057(8) -0.0032(7)
F(2) 0.0369(8) 0.0533(9) 0.0448(10) 0.0042(7) 0.0146(7) 0.0017(7)
C(7) 0.0408(14) 0.0434(15) 0.0310(14) 0.0040(12) 0.0090(12) -0.0053(12)
C(8) 0.0376(14) 0.0258(11) 0.0307(13) -0.0010(9) 0.0085(11) 0.0003(10)
C(11) 0.0338(13) 0.0281(12) 0.0309(13) 0.0034(9) 0.0068(11) 0.0001(10)
C(6) 0.0326(13) 0.0287(12) 0.0391(14) 0.0032(9) 0.0083(11) 0.0015(10)
C(1) 0.0348(13) 0.0249(12) 0.0326(13) -0.0003(10) 0.0084(11) -0.0004(10)
C(5) 0.0376(15) 0.0310(13) 0.0270(15) 0.0018(9) 0.0031(12) -0.0005(9)
C(9) 0.0453(15) 0.0267(11) 0.0279(13) -0.0062(10) 0.0164(11) -0.0017(9)
C(3) 0.0333(13) 0.0348(13) 0.0386(15) 0.0006(10) 0.0084(11) -0.0015(11)
C(2) 0.0346(15) 0.0330(13) 0.0288(15) 0.0000(10) 0.0032(12) -0.0001(10)
C(14) 0.0431(16) 0.0451(15) 0.0350(15) 0.0057(12) -0.0015(12) -0.0052(12)
C(4) 0.0312(13) 0.0254(13) 0.0349(14) -0.0015(9) 0.0099(11) -0.0044(10)
C(10) 0.0414(14) 0.0320(12) 0.0294(14) 0.0020(10) 0.0133(12) 0.0027(10)
C(15) 0.0309(14) 0.0484(16) 0.0401(16) 0.0017(11) 0.0072(12) -0.0066(13)
C(13) 0.062(2) 0.0592(19) 0.0313(16) 0.0032(15) 0.0104(15) 0.0015(13)
C(12) 0.0450(15) 0.0496(17) 0.0316(15) -0.0081(12) 0.0117(12) 0.0023(11)
B(1) 0.0404(16) 0.0319(14) 0.0316(15) -0.0007(11) 0.0194(13) 0.0027(11)

loop_
_atom_type_symbol
_atom_type_description
_atom_type_scat_dispersion_real
_atom_type_scat_dispersion_imag
_atom_type_scat_source
C C 0.003 0.002
;
International Tables for Crystallography
(1992, Vol. C, Tables 4.2.6.8 and 6.1.1.4)
;
H H 0.000 0.000
;
International Tables for Crystallography
(1992, Vol. C, Table 6.1.1.4)
;
B B 0.001 0.001
;
International Tables for Crystallography
(1992, Vol. C, Tables 4.2.6.8 and 6.1.1.4)
;
Cl Cl 0.148 0.159
;
International Tables for Crystallography
(1992, Vol. C, Tables 4.2.6.8 and 6.1.1.4)
;
F F 0.017 0.010
;
International Tables for Crystallography
(1992, Vol. C, Tables 4.2.6.8 and 6.1.1.4)
;
I I -0.474 1.812
;
International Tables for Crystallography
(1992, Vol. C, Tables 4.2.6.8 and 6.1.1.4)
;

loop_
_geom_angle_atom_site_label_1
_geom_angle_atom_site_label_2
_geom_angle_atom_site_label_3
_geom_angle
_geom_angle_publ_flag
C(8) I(1) C(1) 94.24(10) yes
I(1) C(8) C(9) 122.28(19) yes
F(1) C(11) C(10) 104.57(18) yes
F(1) C(11) C(15) 106.1(2) yes
F(1) C(11) C(12) 106.6(2) yes
C(10) C(11) C(15) 115.1(2) yes
C(10) C(11) C(12) 119.7(2) yes
C(15) C(11) C(12) 103.7(2) yes
C(1) C(6) C(5) 118.1(2) yes
I(1) C(1) C(6) 118.34(18) yes
I(1) C(1) C(2) 119.3(2) yes
C(6) C(1) C(2) 122.3(2) yes
C(6) C(5) C(4) 121.7(2) yes
Cl(1) C(9) C(8) 115.4(2) yes
Cl(1) C(9) C(10) 113.41(17) yes
C(8) C(9) C(10) 131.2(2) yes
C(2) C(3) C(4) 121.3(2) yes
C(1) C(2) C(3) 118.4(2) yes
C(15) C(14) C(13) 105.4(2) yes
C(7) C(4) C(5) 120.8(2) yes
C(7) C(4) C(3) 121.0(2) yes
C(5) C(4) C(3) 118.1(2) yes
C(11) C(10) C(9) 115.1(2) yes
C(11) C(15) C(14) 103.5(2) yes
C(14) C(13) C(12) 106.2(2) yes
C(11) C(12) C(13) 104.3(2) yes
F(3) B(1) F(4) 109.0(2) yes
F(3) B(1) F(5) 109.0(2) yes
F(3) B(1) F(2) 108.5(2) yes
F(4) B(1) F(5) 110.5(2) yes
F(4) B(1) F(2) 110.5(2) yes
F(5) B(1) F(2) 109.3(2) yes
C(4) C(7) H(5) 106.0 no
C(4) C(7) H(6) 112.5 no
C(4) C(7) H(7) 113.8 no
H(5) C(7) H(6) 109.3 no
H(5) C(7) H(7) 109.5 no
H(6) C(7) H(7) 105.8 no
I(1) C(8) H(8) 104.2 no
C(9) C(8) H(8) 133.5 no
C(1) C(6) H(4) 122.6 no
C(5) C(6) H(4) 119.2 no
C(6) C(5) H(3) 122.6 no
C(4) C(5) H(3) 115.7 no
C(2) C(3) H(2) 124.2 no
C(4) C(3) H(2) 114.2 no
C(1) C(2) H(1) 118.1 no
C(3) C(2) H(1) 123.4 no
C(15) C(14) H(15) 106.9 no
C(15) C(14) H(16) 114.5 no
C(13) C(14) H(15) 109.1 no
C(13) C(14) H(16) 114.4 no
H(15) C(14) H(16) 106.2 no
C(11) C(10) H(9) 106.6 no
C(11) C(10) H(10) 108.5 no
C(9) C(10) H(9) 109.8 no
C(9) C(10) H(10) 105.6 no
H(9) C(10) H(10) 111.3 no
C(11) C(15) H(17) 103.0 no
C(11) C(15) H(18) 108.3 no
C(14) C(15) H(17) 118.8 no
C(14) C(15) H(18) 109.7 no
H(17) C(15) H(18) 112.4 no
C(14) C(13) H(13) 110.6 no
C(14) C(13) H(14) 111.2 no
C(12) C(13) H(13) 113.9 no
C(12) C(13) H(14) 108.1 no
H(13) C(13) H(14) 106.9 no
C(11) C(12) H(11) 114.8 no
C(11) C(12) H(12) 107.7 no
C(13) C(12) H(11) 116.6 no
C(13) C(12) H(12) 108.3 no
H(11) C(12) H(12) 104.8 no

loop_
_geom_bond_atom_site_label_1
_geom_bond_atom_site_label_2
_geom_bond_distance
_geom_bond_publ_flag
I(1) C(8) 2.092(2) yes
I(1) C(1) 2.109(2) yes
Cl(1) C(9) 1.752(2) yes
F(3) B(1) 1.397(3) yes
F(4) B(1) 1.385(3) yes
F(5) B(1) 1.400(3) yes
F(1) C(11) 1.437(2) yes
F(2) B(1) 1.393(3) yes
C(7) C(4) 1.499(4) yes
C(8) C(9) 1.325(3) yes
C(11) C(10) 1.520(3) yes
C(11) C(15) 1.523(3) yes
C(11) C(12) 1.496(4) yes
C(6) C(1) 1.378(3) yes
C(6) C(5) 1.384(4) yes
C(1) C(2) 1.389(3) yes
C(5) C(4) 1.393(3) yes
C(9) C(10) 1.504(3) yes
C(3) C(2) 1.379(4) yes
C(3) C(4) 1.401(3) yes
C(14) C(15) 1.518(4) yes
C(14) C(13) 1.535(4) yes
C(13) C(12) 1.540(4) yes
C(7) H(5) 0.937 no
C(7) H(6) 0.940 no
C(7) H(7) 0.859 no
C(8) H(8) 1.021 no
C(6) H(4) 0.996 no
C(5) H(3) 1.007 no
C(3) H(2) 1.038 no
C(2) H(1) 1.031 no
C(14) H(15) 1.095 no
C(14) H(16) 1.032 no
C(10) H(9) 0.990 no
C(10) H(10) 0.993 no
C(15) H(17) 1.006 no
C(15) H(18) 1.097 no
C(13) H(13) 1.020 no
C(13) H(14) 1.054 no
C(12) H(11) 0.976 no
C(12) H(12) 1.023 no

loop_
_geom_contact_atom_site_label_1
_geom_contact_atom_site_label_2
_geom_contact_distance
_geom_contact_site_symmetry_2
I(1) F(3) 3.2926(16) .
I(1) F(3) 3.5150(18) 3_666
I(1) F(3) 3.4669(17) 3_766
I(1) F(5) 2.8466(14) .
I(1) F(2) 2.9497(17) 3_666
Cl(1) F(5) 3.4602(17) 2_645
Cl(1) C(7) 3.551(2) 2_745
F(3) I(1) 3.2926(16) .
F(3) I(1) 3.5150(18) 3_666
F(3) I(1) 3.4669(17) 3_766
F(3) C(8) 3.360(3) 3_766
F(3) C(1) 3.508(2) 3_766
F(3) C(2) 3.088(3) 3_766
F(4) C(8) 3.398(2) 3_766
F(4) C(14) 3.432(3) 2_555
F(4) C(10) 3.352(3) 3_666
F(4) C(13) 3.559(4) 2_655
F(4) C(12) 3.427(3) 2_655
F(5) I(1) 2.8466(14) .
F(5) Cl(1) 3.4602(17) 2_655
F(5) C(1) 3.178(3) .
F(5) C(3) 3.574(2) 1_455
F(5) C(2) 3.489(3) .
F(1) C(3) 3.557(3) 1_455
F(1) C(4) 3.385(2) 1_455
F(2) I(1) 2.9497(17) 3_666
F(2) C(8) 3.173(3) 3_666
F(2) C(9) 3.418(3) 3_666
F(2) C(2) 3.474(3) 1_455
F(2) C(10) 3.550(3) 3_666
F(2) C(13) 3.442(3) 2_555
C(7) Cl(1) 3.551(2) 2_755
C(8) F(3) 3.360(3) 3_766
C(8) F(4) 3.398(2) 3_766
C(8) F(2) 3.173(3) 3_666
C(1) F(3) 3.508(2) 3_766
C(1) F(5) 3.178(3) .
C(9) F(2) 3.418(3) 3_666
C(3) F(5) 3.574(2) 1_655
C(3) F(1) 3.557(3) 1_655
C(2) F(3) 3.088(3) 3_766
C(2) F(5) 3.489(3) .
C(2) F(2) 3.474(3) 1_655
C(14) F(4) 3.432(3) 2_545
C(4) F(1) 3.385(2) 1_655
C(10) F(4) 3.352(3) 3_666
C(10) F(2) 3.550(3) 3_666
C(13) F(4) 3.559(4) 2_645
C(13) F(2) 3.442(3) 2_545
C(12) F(4) 3.427(3) 2_645
I(1) H(1) 3.591 3_766
Cl(1) H(2) 3.121 2_745
Cl(1) H(5) 3.061 2_745
Cl(1) H(6) 3.190 2_745
Cl(1) H(13) 3.394 4_555
Cl(1) H(14) 3.281 4_555
Cl(1) H(18) 3.070 1_655
F(3) H(1) 2.515 3_766
F(3) H(8) 2.523 3_766
F(3) H(9) 2.653 3_666
F(4) H(6) 2.785 4_465
F(4) H(8) 2.493 3_766
F(4) H(9) 2.824 3_666
F(4) H(10) 3.077 3_666
F(4) H(11) 2.969 2_655
F(4) H(12) 3.363 2_655
F(4) H(13) 3.502 2_655
F(4) H(14) 3.596 2_555
F(4) H(14) 3.180 2_655
F(4) H(16) 2.484 2_555
F(5) H(1) 3.586 1_455
F(5) H(1) 3.375 .
F(5) H(2) 2.743 1_455
F(5) H(11) 3.278 2_655
F(5) H(12) 3.074 2_655
F(5) H(18) 3.287 2_555
F(1) H(5) 3.168 1_455
F(2) H(1) 2.661 1_455
F(2) H(2) 3.377 1_455
F(2) H(9) 2.955 3_666
F(2) H(12) 3.374 2_555
F(2) H(14) 2.639 2_555
F(2) H(16) 3.161 2_555
F(2) H(18) 3.420 2_555
C(7) H(4) 3.493 1_655
C(7) H(10) 3.472 2_655
C(7) H(13) 2.887 3_765
C(7) H(15) 3.440 3_665
C(7) H(16) 3.073 3_665
C(8) H(14) 2.973 4_555
C(8) H(17) 3.090 1_655
C(6) H(5) 3.126 1_455
C(6) H(17) 2.966 1_655
C(1) H(17) 3.231 1_655
C(5) H(5) 3.582 1_455
C(5) H(15) 2.962 1_655
C(5) H(15) 3.282 3_665
C(5) H(17) 3.191 1_655
C(9) H(14) 3.055 4_555
C(9) H(17) 3.552 1_655
C(3) H(10) 3.302 2_655
C(3) H(12) 3.421 2_655
C(3) H(18) 3.529 2_655
C(2) H(12) 3.234 2_655
C(14) H(3) 3.197 3_665
C(14) H(6) 3.514 3_665
C(14) H(7) 3.295 3_665
C(4) H(10) 3.303 2_655
C(4) H(15) 3.448 1_655
C(10) H(8) 3.538 1_455
C(15) H(8) 3.541 1_455
C(15) H(11) 3.435 1_455
C(13) H(6) 3.464 3_765
B(1) H(8) 3.030 3_766
B(1) H(9) 2.953 3_666
B(1) H(16) 3.253 2_555
H(1) I(1) 3.591 3_766
H(1) F(3) 2.515 3_766
H(1) F(5) 3.375 .
H(1) F(5) 3.586 1_655
H(1) F(2) 2.661 1_655
H(1) H(12) 3.167 2_655
H(2) Cl(1) 3.121 2_755
H(2) F(5) 2.743 1_655
H(2) F(2) 3.377 1_655
H(2) H(10) 3.167 2_655
H(2) H(12) 3.392 2_655
H(2) H(18) 2.786 2_655
H(3) C(14) 3.197 3_665
H(3) H(3) 2.937 3_765
H(3) H(5) 3.508 1_455
H(3) H(7) 2.924 3_765
H(3) H(13) 3.154 3_665
H(3) H(15) 2.693 1_655
H(3) H(15) 2.397 3_665
H(3) H(16) 3.246 3_665
H(3) H(17) 3.589 1_655
H(4) C(7) 3.493 1_455
H(4) H(5) 2.621 1_455
H(4) H(17) 3.203 1_655
H(5) Cl(1) 3.061 2_755
H(5) F(1) 3.168 1_655
H(5) C(6) 3.126 1_655
H(5) C(5) 3.582 1_655
H(5) H(3) 3.508 1_655
H(5) H(4) 2.621 1_655
H(5) H(13) 2.674 3_765
H(6) Cl(1) 3.190 2_755
H(6) F(4) 2.785 4_564
H(6) C(14) 3.514 3_665
H(6) C(13) 3.464 3_765
H(6) H(10) 2.839 2_655
H(6) H(13) 2.656 3_765
H(6) H(14) 3.519 3_765
H(6) H(15) 3.481 3_665
H(6) H(16) 2.652 3_665
H(7) C(14) 3.295 3_665
H(7) H(3) 2.924 3_765
H(7) H(13) 2.776 3_765
H(7) H(15) 3.239 1_655
H(7) H(15) 2.852 3_665
H(7) H(16) 2.734 3_665
H(8) F(3) 2.523 3_766
H(8) F(4) 2.493 3_766
H(8) C(10) 3.538 1_655
H(8) C(15) 3.541 1_655
H(8) B(1) 3.030 3_766
H(8) H(9) 2.904 1_655
H(8) H(10) 3.399 1_655
H(8) H(14) 3.017 4_555
H(8) H(17) 2.823 1_655
H(8) H(18) 3.486 1_655
H(9) F(3) 2.653 3_666
H(9) F(4) 2.824 3_666
H(9) F(2) 2.955 3_666
H(9) B(1) 2.953 3_666
H(9) H(8) 2.904 1_455
H(10) F(4) 3.077 3_666
H(10) C(7) 3.472 2_645
H(10) C(3) 3.302 2_645
H(10) C(4) 3.303 2_645
H(10) H(2) 3.167 2_645
H(10) H(6) 2.839 2_645
H(10) H(8) 3.399 1_455
H(11) F(4) 2.969 2_645
H(11) F(5) 3.278 2_645
H(11) C(15) 3.435 1_655
H(11) H(16) 3.008 1_655
H(11) H(17) 3.356 1_655
H(11) H(18) 3.112 1_655
H(12) F(4) 3.363 2_645
H(12) F(5) 3.074 2_645
H(12) F(2) 3.374 2_545
H(12) C(3) 3.421 2_645
H(12) C(2) 3.234 2_645
H(12) H(1) 3.167 2_645
H(12) H(2) 3.392 2_645
H(13) Cl(1) 3.394 4_454
H(13) F(4) 3.502 2_645
H(13) C(7) 2.887 3_765
H(13) H(3) 3.154 3_665
H(13) H(5) 2.674 3_765
H(13) H(6) 2.656 3_765
H(13) H(7) 2.776 3_765
H(14) Cl(1) 3.281 4_454
H(14) F(4) 3.596 2_545
H(14) F(4) 3.180 2_645
H(14) F(2) 2.639 2_545
H(14) C(8) 2.973 4_454
H(14) C(9) 3.055 4_454
H(14) H(6) 3.519 3_765
H(14) H(8) 3.017 4_454
H(15) C(7) 3.440 3_665
H(15) C(5) 2.962 1_455
H(15) C(5) 3.282 3_665
H(15) C(4) 3.448 1_455
H(15) H(3) 2.693 1_455
H(15) H(3) 2.397 3_665
H(15) H(6) 3.481 3_665
H(15) H(7) 3.239 1_455
H(15) H(7) 2.852 3_665
H(16) F(4) 2.484 2_545
H(16) F(2) 3.161 2_545
H(16) C(7) 3.073 3_665
H(16) B(1) 3.253 2_545
H(16) H(3) 3.246 3_665
H(16) H(6) 2.652 3_665
H(16) H(7) 2.734 3_665
H(16) H(11) 3.008 1_455
H(17) C(8) 3.090 1_455
H(17) C(6) 2.966 1_455
H(17) C(1) 3.231 1_455
H(17) C(5) 3.191 1_455
H(17) C(9) 3.552 1_455
H(17) H(3) 3.589 1_455
H(17) H(4) 3.203 1_455
H(17) H(8) 2.823 1_455
H(17) H(11) 3.356 1_455
H(18) Cl(1) 3.070 1_455
H(18) F(5) 3.287 2_545
H(18) F(2) 3.420 2_545
H(18) C(3) 3.529 2_645
H(18) H(2) 2.786 2_645
H(18) H(8) 3.486 1_455
H(18) H(11) 3.112 1_455

loop_
_geom_torsion_atom_site_label_1
_geom_torsion_atom_site_label_2
_geom_torsion_atom_site_label_3
_geom_torsion_atom_site_label_4
_geom_torsion
C(8) I(1) C(1) C(6) 70.9(2)
C(8) I(1) C(1) C(2) -106.4(2)
C(1) I(1) C(8) C(9) -114.1(2)
I(1) C(8) C(9) Cl(1) 179.42(13)
I(1) C(8) C(9) C(10) -1.1(4)
F(1) C(11) C(10) C(9) -73.0(2)
F(1) C(11) C(15) C(14) 71.0(2)
F(1) C(11) C(12) C(13) -74.7(2)
C(10) C(11) C(15) C(14) -173.9(2)
C(15) C(11) C(10) C(9) 171.0(2)
C(10) C(11) C(12) C(13) 167.0(2)
C(12) C(11) C(10) C(9) 46.3(3)
C(15) C(11) C(12) C(13) 37.1(2)
C(12) C(11) C(15) C(14) -41.2(2)
C(1) C(6) C(5) C(4) -0.5(3)
C(5) C(6) C(1) I(1) -175.29(18)
C(5) C(6) C(1) C(2) 1.9(3)
I(1) C(1) C(2) C(3) 175.61(18)
C(6) C(1) C(2) C(3) -1.6(3)
C(6) C(5) C(4) C(7) 176.6(2)
C(6) C(5) C(4) C(3) -1.2(3)
Cl(1) C(9) C(10) C(11) -83.9(2)
C(8) C(9) C(10) C(11) 96.7(3)
C(2) C(3) C(4) C(7) -176.3(2)
C(2) C(3) C(4) C(5) 1.5(3)
C(4) C(3) C(2) C(1) -0.2(3)
C(15) C(14) C(13) C(12) -6.1(3)
C(13) C(14) C(15) C(11) 28.6(2)
C(14) C(13) C(12) C(11) -19.2(3)
